data_7059755
loop_
_publ_author_name
'Smith, Jermaine A.'
'Singh-Wilmot, Marvadeen A.'
'Carter, Korey P.'
'Cahill, Christopher L.'
'Ridenour, J. August'

_publ_section_title
;
 Supramolecular assembly of lanthanide-2,3,5,6-tetrafluoroterephthalic
 acid coordination polymers via fluorine&#x22EF;fluorine interactions: a
 platform for luminescent detection of Fe3+ and nitroaromatic compounds
;
_journal_issue 28
_journal_name_full 'New Journal of Chemistry'
_journal_page_first 12317
_journal_page_last 12330
_journal_paper_doi 10.1039/D0NJ02604B
_journal_volume 44
_journal_year 2020
_chemical_formula_sum 'C12 H4 F6 O9 Tm'
_chemical_formula_weight 575.08
_space_group_crystal_system monoclinic
_space_group_IT_number 12
_space_group_name_Hall '-I 2y'
_space_group_name_H-M_alt 'I 1 2/m 1'
_symmetry_cell_setting monoclinic
_symmetry_Int_Tables_number 12
_atom_sites_solution_hydrogens difmap
_audit_creation_method SHELXL-2014/7
_audit_update_record
;
2019-06-20 deposited with the CCDC.	2020-06-30 downloaded from the CCDC.
;
_cell_angle_alpha 90
_cell_angle_beta 108.8680(10)
_cell_angle_gamma 90
_cell_formula_units_Z 4
_cell_length_a 11.5247(3)
_cell_length_b 11.1200(2)
_cell_length_c 12.1254(3)
_cell_measurement_reflns_used 21872
_cell_measurement_temperature 293(2)
_cell_measurement_theta_max 46.256
_cell_measurement_theta_min 5.102
_cell_volume 1470.43(6)
_computing_cell_refinement 'SAINT, Bruker-AXS'
_computing_data_collection 'APEX, Bruker-AXS'
_computing_data_reduction 'SAINT, Bruker-AXS'
_computing_molecular_graphics 'WinGX (Farrugia, 2012)'
_computing_publication_material 'Crystal Maker (Palmer, 2009)'
_computing_structure_refinement 'SHELXL-2014/7 (Sheldrick, 2015)'
_computing_structure_solution 'Superflip (Palatinus, 2007)'
_diffrn_ambient_temperature 293(2)
_diffrn_measured_fraction_theta_full 0.999
_diffrn_measured_fraction_theta_max 0.999
_diffrn_measurement_device_type 'Bruker SMART APEXII'
_diffrn_measurement_method 'omega scans'
_diffrn_radiation_probe x-ray
_diffrn_radiation_type MoK\a
_diffrn_radiation_wavelength 0.71073
_diffrn_reflns_av_R_equivalents 0.0513
_diffrn_reflns_av_unetI/netI 0.0351
_diffrn_reflns_Laue_measured_fraction_full 0.999
_diffrn_reflns_Laue_measured_fraction_max 0.999
_diffrn_reflns_limit_h_max 14
_diffrn_reflns_limit_h_min -14
_diffrn_reflns_limit_k_max 14
_diffrn_reflns_limit_k_min -14
_diffrn_reflns_limit_l_max 15
_diffrn_reflns_limit_l_min -15
_diffrn_reflns_number 10879
_diffrn_reflns_point_group_measured_fraction_full 0.999
_diffrn_reflns_point_group_measured_fraction_max 0.999
_diffrn_reflns_theta_full 25.500
_diffrn_reflns_theta_max 27.258
_diffrn_reflns_theta_min 2.120
_diffrn_source 'fine-focused sealed tube'
_diffrn_source_type Siemens
_exptl_absorpt_coefficient_mu 6.159
_exptl_absorpt_correction_T_max 0.7455
_exptl_absorpt_correction_T_min 0.6268
_exptl_absorpt_correction_type empirical
_exptl_absorpt_process_details 'SADABS, G. Sheldrick (2015)'
_exptl_crystal_colour Colorless
_exptl_crystal_density_diffrn 2.598
_exptl_crystal_description 'Rectangular Block'
_exptl_crystal_F_000 1084
_exptl_crystal_recrystallization_method 'Slow Evaporation'
_exptl_crystal_size_max 0.172
_exptl_crystal_size_mid 0.154
_exptl_crystal_size_min 0.087
_refine_diff_density_max 0.668
_refine_diff_density_min -1.019
_refine_diff_density_rms 0.129
_refine_ls_extinction_method none
_refine_ls_goodness_of_fit_ref 1.069
_refine_ls_hydrogen_treatment refall
_refine_ls_matrix_type full
_refine_ls_number_parameters 148
_refine_ls_number_reflns 1745
_refine_ls_number_restraints 2
_refine_ls_restrained_S_all 1.070
_refine_ls_R_factor_all 0.0259
_refine_ls_R_factor_gt 0.0233
_refine_ls_shift/su_max 0.001
_refine_ls_shift/su_mean 0.000
_refine_ls_structure_factor_coef Fsqd
_refine_ls_weighting_details 'w=1/[\s^2^(Fo^2^)+6.4716P] where P=(Fo^2^+2Fc^2^)/3'
_refine_ls_weighting_scheme calc
_refine_ls_wR_factor_gt 0.0472
_refine_ls_wR_factor_ref 0.0484
_reflns_Friedel_coverage 0.000
_reflns_number_gt 1622
_reflns_number_total 1745
_reflns_threshold_expression 'I > 2\s(I)'
_cod_data_source_file d0nj02604b2.cif
_cod_data_source_block Compound_12
_cod_depositor_comments
;Adding full bibliography for 7059744--7059757.cif.

 Adding full bibliography for 7059744--7059757.cif.
;
_cod_original_sg_symbol_H-M 'I 2/m'
_cod_database_code 7059755
_shelx_space_group_comment
;
The symmetry employed for this shelxl refinement is uniquely defined
by the following loop, which should always be used as a source of
symmetry information in preference to the above space-group names.
They are only intended as comments.
;

loop_
_space_group_symop_operation_xyz
'x, y, z'
'-x, y, -z'
'x+1/2, y+1/2, z+1/2'
'-x+1/2, y+1/2, -z+1/2'
'-x, -y, -z'
'x, -y, z'
'-x+1/2, -y+1/2, -z+1/2'
'x+1/2, -y+1/2, z+1/2'

loop_
_atom_site_label
_atom_site_type_symbol
_atom_site_fract_x
_atom_site_fract_y
_atom_site_fract_z
_atom_site_U_iso_or_equiv
_atom_site_adp_type
_atom_site_occupancy
_atom_site_site_symmetry_order
_atom_site_calc_flag
_atom_site_refinement_flags_posn
_atom_site_refinement_flags_adp
_atom_site_refinement_flags_occupancy
_atom_site_disorder_assembly
_atom_site_disorder_group
C1 C 0.3683(5) 0.5000 0.6305(5) 0.0267(12) Uani 1 2 d S T P . .
C2 C 0.2380(5) 0.5000 0.6333(5) 0.0262(12) Uani 1 2 d S T P . .
C3 C 0.1760(4) 0.6050(4) 0.6348(4) 0.0314(9) Uani 1 1 d . . . . .
C4 C 0.0584(4) 0.6055(4) 0.6420(4) 0.0316(9) Uani 1 1 d . . . . .
C5 C 0.9971(5) 0.5000 0.6484(5) 0.0258(12) Uani 1 2 d S T P . .
C6 C 0.8696(5) 0.5000 0.6604(5) 0.0274(12) Uani 1 2 d S T P . .
C7 C 0.5000 0.2623(5) 0.5000 0.0257(11) Uani 1 2 d S T P . .
C8 C 0.5000 0.1271(4) 0.5000 0.0230(11) Uani 1 2 d S T P . .
C9 C 0.5691(4) 0.0614(3) 0.4471(3) 0.0272(8) Uani 1 1 d . . . . .
O1 O 0.4530(4) 0.5000 0.7249(4) 0.0404(11) Uani 1 2 d S T P . .
O2 O 0.6129(4) 0.5000 0.4651(3) 0.0293(9) Uani 1 2 d S T P . .
O3 O 0.5633(3) 0.3105(2) 0.5928(2) 0.0311(6) Uani 1 1 d . . . . .
O4 O 0.8183(2) 0.4020(3) 0.6642(3) 0.0383(7) Uani 1 1 d . . . . .
OW1 O 0.6844(3) 0.6276(3) 0.8258(3) 0.0348(7) Uani 1 1 d D . . . .
OW2 O 0.6182(7) 0.5000 0.0063(6) 0.097(2) Uani 1 2 d S T P . .
F1 F 0.2301(3) 0.7100(2) 0.6298(3) 0.0581(9) Uani 1 1 d . . . . .
F2 F 0.0084(2) 0.7133(2) 0.6438(3) 0.0566(9) Uani 1 1 d . . . . .
F3 F 0.6396(3) 0.1202(2) 0.3963(2) 0.0448(7) Uani 1 1 d . . . . .
Tm1 Tm 0.63006(2) 0.5000 0.65878(2) 0.01758(8) Uani 1 2 d S T P . .
HW1B H 0.680(7) 0.711(2) 0.817(7) 0.14(3) Uiso 1 1 d D . . . .
HW1A H 0.657(7) 0.612(7) 0.889(5) 0.13(3) Uiso 1 1 d D . . . .

loop_
_atom_site_aniso_label
_atom_site_aniso_U_11
_atom_site_aniso_U_22
_atom_site_aniso_U_33
_atom_site_aniso_U_23
_atom_site_aniso_U_13
_atom_site_aniso_U_12
C1 0.017(3) 0.027(3) 0.037(3) 0.000 0.010(2) 0.000
C2 0.012(2) 0.040(3) 0.026(3) 0.000 0.006(2) 0.000
C3 0.025(2) 0.030(2) 0.043(2) -0.0016(18) 0.0160(19) -0.0047(17)
C4 0.022(2) 0.030(2) 0.047(3) -0.0006(19) 0.0176(19) 0.0029(17)
C5 0.021(3) 0.035(3) 0.025(3) 0.000 0.013(2) 0.000
C6 0.016(3) 0.040(3) 0.030(3) 0.000 0.012(2) 0.000
C7 0.026(3) 0.016(3) 0.033(3) 0.000 0.006(2) 0.000
C8 0.021(3) 0.011(2) 0.031(3) 0.000 0.000(2) 0.000
C9 0.030(2) 0.0196(19) 0.032(2) 0.0030(16) 0.0099(17) -0.0010(16)
O1 0.015(2) 0.071(3) 0.034(2) 0.000 0.0066(18) 0.000
O2 0.032(2) 0.034(2) 0.029(2) 0.000 0.0186(18) 0.000
O3 0.0365(16) 0.0177(14) 0.0337(16) -0.0029(12) 0.0038(13) -0.0060(12)
O4 0.0204(14) 0.0374(17) 0.063(2) 0.0131(15) 0.0221(15) 0.0031(13)
OW1 0.0360(17) 0.0357(18) 0.0321(16) -0.0071(13) 0.0101(14) 0.0009(14)
OW2 0.088(5) 0.124(6) 0.087(5) 0.000 0.039(4) 0.000
F1 0.0429(16) 0.0324(15) 0.115(3) -0.0054(16) 0.0485(18) -0.0105(12)
F2 0.0408(15) 0.0281(14) 0.118(3) 0.0015(15) 0.0500(18) 0.0058(12)
F3 0.0565(17) 0.0246(13) 0.0664(18) 0.0015(12) 0.0378(15) -0.0079(12)
Tm1 0.01380(12) 0.01437(12) 0.02577(13) 0.000 0.00806(9) 0.000

loop_
_atom_type_symbol
_atom_type_description
_atom_type_scat_dispersion_real
_atom_type_scat_dispersion_imag
_atom_type_scat_source
C C 0.0033 0.0016 'International Tables Vol C Tables 4.2.6.8 and 6.1.1.4'
O O 0.0106 0.0060 'International Tables Vol C Tables 4.2.6.8 and 6.1.1.4'
F F 0.0171 0.0103 'International Tables Vol C Tables 4.2.6.8 and 6.1.1.4'
Tm Tm -0.3139 5.2483 'International Tables Vol C Tables 4.2.6.8 and 6.1.1.4'
H H 0.0000 0.0000 'International Tables Vol C Tables 4.2.6.8 and 6.1.1.4'

loop_
_geom_angle_atom_site_label_1
_geom_angle_atom_site_label_2
_geom_angle_atom_site_label_3
_geom_angle
_geom_angle_site_symmetry_1
_geom_angle_site_symmetry_3
_geom_angle_publ_flag
O1 C1 O2 122.4(5) . 5_666 ?
O1 C1 C2 118.0(5) . . ?
O2 C1 C2 119.6(5) 5_666 . ?
O1 C1 Tm1 54.4(3) . . ?
O2 C1 Tm1 68.0(3) 5_666 . ?
C2 C1 Tm1 172.4(4) . . ?
C3 C2 C3 116.6(5) . 6_565 ?
C3 C2 C1 121.7(2) . . ?
C3 C2 C1 121.7(2) 6_565 . ?
F1 C3 C2 119.4(3) . . ?
F1 C3 C4 118.7(4) . . ?
C2 C3 C4 121.9(4) . . ?
F2 C4 C5 122.0(3) . 1_455 ?
F2 C4 C3 116.2(3) . . ?
C5 C4 C3 121.8(4) 1_455 . ?
C4 C5 C4 115.9(5) 1_655 6_665 ?
C4 C5 C6 122.1(2) 1_655 . ?
C4 C5 C6 122.1(2) 6_665 . ?
O4 C6 O4 121.7(5) 6_565 . ?
O4 C6 C5 119.1(2) 6_565 . ?
O4 C6 C5 119.1(2) . . ?
O4 C6 Tm1 61.0(2) 6_565 . ?
O4 C6 Tm1 61.0(2) . . ?
C5 C6 Tm1 174.4(4) . . ?
O3 C7 O3 129.1(5) 2_656 . ?
O3 C7 C8 115.4(3) 2_656 . ?
O3 C7 C8 115.4(3) . . ?
C9 C8 C9 116.2(5) 2_656 . ?
C9 C8 C7 121.9(2) 2_656 . ?
C9 C8 C7 121.9(2) . . ?
F3 C9 C9 119.3(2) . 6 ?
F3 C9 C8 118.8(3) . . ?
C9 C9 C8 121.9(2) 6 . ?
C1 O1 Tm1 101.0(3) . . ?
C1 O2 Tm1 165.8(4) 5_666 . ?
C1 O2 Tm1 86.8(3) 5_666 5_666 ?
Tm1 O2 Tm1 107.37(13) . 5_666 ?
C7 O3 Tm1 137.8(3) . . ?
C6 O4 Tm1 92.1(3) . . ?
Tm1 OW1 HW1B 120(5) . . ?
Tm1 OW1 HW1A 121(5) . . ?
HW1B OW1 HW1A 105(7) . . ?
O2 Tm1 O3 74.62(8) . 6_565 ?
O2 Tm1 O3 74.62(8) . . ?
O3 Tm1 O3 133.16(14) 6_565 . ?
O2 Tm1 OW1 141.45(8) . 6_565 ?
O3 Tm1 OW1 143.92(11) 6_565 6_565 ?
O3 Tm1 OW1 73.51(10) . 6_565 ?
O2 Tm1 OW1 141.45(9) . . ?
O3 Tm1 OW1 73.51(10) 6_565 . ?
O3 Tm1 OW1 143.92(11) . . ?
OW1 Tm1 OW1 73.03(16) 6_565 . ?
O2 Tm1 O4 78.86(11) . . ?
O3 Tm1 O4 128.43(10) 6_565 . ?
O3 Tm1 O4 77.97(10) . . ?
OW1 Tm1 O4 73.79(10) 6_565 . ?
OW1 Tm1 O4 105.01(11) . . ?
O2 Tm1 O4 78.86(11) . 6_565 ?
O3 Tm1 O4 77.97(10) 6_565 6_565 ?
O3 Tm1 O4 128.43(10) . 6_565 ?
OW1 Tm1 O4 105.01(11) 6_565 6_565 ?
OW1 Tm1 O4 73.79(10) . 6_565 ?
O4 Tm1 O4 53.78(14) . 6_565 ?
O2 Tm1 O1 122.43(14) . . ?
O3 Tm1 O1 83.82(8) 6_565 . ?
O3 Tm1 O1 83.82(8) . . ?
OW1 Tm1 O1 74.74(11) 6_565 . ?
OW1 Tm1 O1 74.75(11) . . ?
O4 Tm1 O1 146.99(9) . . ?
O4 Tm1 O1 146.99(9) 6_565 . ?
O2 Tm1 O2 72.63(13) . 5_666 ?
O3 Tm1 O2 68.79(7) 6_565 5_666 ?
O3 Tm1 O2 68.79(7) . 5_666 ?
OW1 Tm1 O2 114.22(9) 6_565 5_666 ?
OW1 Tm1 O2 114.22(9) . 5_666 ?
O4 Tm1 O2 140.65(10) . 5_666 ?
O4 Tm1 O2 140.65(9) 6_565 5_666 ?
O1 Tm1 O2 49.80(12) . 5_666 ?
O2 Tm1 C6 76.21(15) . . ?
O3 Tm1 C6 102.96(8) 6_565 . ?
O3 Tm1 C6 102.96(8) . . ?
OW1 Tm1 C6 90.38(12) 6_565 . ?
OW1 Tm1 C6 90.38(12) . . ?
O4 Tm1 C6 26.92(7) . . ?
O4 Tm1 C6 26.92(7) 6_565 . ?
O1 Tm1 C6 161.36(15) . . ?
O2 Tm1 C6 148.84(14) 5_666 . ?
O2 Tm1 C1 97.81(15) . . ?
O3 Tm1 C1 75.09(8) 6_565 . ?
O3 Tm1 C1 75.09(8) . . ?
OW1 Tm1 C1 94.43(12) 6_565 . ?
OW1 Tm1 C1 94.43(12) . . ?
O4 Tm1 C1 152.73(7) . . ?
O4 Tm1 C1 152.73(7) 6_565 . ?
O1 Tm1 C1 24.62(15) . . ?
O2 Tm1 C1 25.18(13) 5_666 . ?
C6 Tm1 C1 174.02(16) . . ?

loop_
_geom_bond_atom_site_label_1
_geom_bond_atom_site_label_2
_geom_bond_distance
_geom_bond_site_symmetry_2
_geom_bond_publ_flag
C1 O1 1.241(7) . ?
C1 O2 1.246(6) 5_666 ?
C1 C2 1.513(7) . ?
C1 Tm1 2.924(5) . ?
C2 C3 1.372(5) . ?
C2 C3 1.372(5) 6_565 ?
C3 F1 1.334(5) . ?
C3 C4 1.386(5) . ?
C4 F2 1.333(5) . ?
C4 C5 1.385(5) 1_455 ?
C5 C4 1.385(5) 1_655 ?
C5 C4 1.385(5) 6_665 ?
C5 C6 1.523(7) . ?
C6 O4 1.248(4) 6_565 ?
C6 O4 1.248(4) . ?
C6 Tm1 2.754(5) . ?
C7 O3 1.247(3) 2_656 ?
C7 O3 1.247(3) . ?
C7 C8 1.504(7) . ?
C8 C9 1.382(5) 2_656 ?
C8 C9 1.382(5) . ?
C9 F3 1.339(4) . ?
C9 C9 1.365(8) 6 ?
O1 Tm1 2.422(4) . ?
O2 C1 1.246(6) 5_666 ?
O2 Tm1 2.293(4) . ?
O2 Tm1 2.716(4) 5_666 ?
O3 Tm1 2.297(3) . ?
O4 Tm1 2.410(3) . ?
OW1 Tm1 2.385(3) . ?
OW1 HW1B 0.93(2) . ?
OW1 HW1A 0.93(2) . ?
Tm1 O3 2.297(3) 6_565 ?
Tm1 OW1 2.385(3) 6_565 ?
Tm1 O4 2.410(3) 6_565 ?
Tm1 O2 2.716(4) 5_666 ?

loop_
_geom_hbond_atom_site_label_D
_geom_hbond_atom_site_label_H
_geom_hbond_atom_site_label_A
_geom_hbond_distance_DH
_geom_hbond_distance_HA
_geom_hbond_distance_DA
_geom_hbond_angle_DHA
_geom_hbond_site_symmetry_A
OW1 HW1B O4 0.93(2) 2.14(3) 3.054(4) 168(7) 4_656
OW1 HW1A OW2 0.93(2) 2.05(4) 2.909(7) 153(7) 1_556
